data_4000497
_journal_name_full 'Chemistry of Materials'
_journal_paper_doi 10.1021/cm047790m
_journal_year 2005
_chemical_formula_analytical Co3O12H6S2
_chemical_formula_moiety Co3(OH)2(SO4)2(H2O)2
_chemical_formula_structural Co3(OH)2(SO4)2(H2O)2
_chemical_formula_sum 'Co3 H6 O12 S2'
_chemical_formula_weight 438.80
_chemical_melting_point 'water loss at 320\%C'
_space_group_IT_number 57
_symmetry_cell_setting orthorhombic
_symmetry_space_group_name_Hall '-P 2c 2b'
_symmetry_space_group_name_H-M 'P b c m'
_cell_angle_alpha 90.00
_cell_angle_beta 90.00
_cell_angle_gamma 90.00
_cell_formula_units_Z 4
_cell_length_a 7.1959(2)
_cell_length_b 9.7542(3)
_cell_length_c 12.8326(4)
_cell_measurement_temperature 293(2)
_cell_volume 900.72(5)
_diffrn_ambient_temperature 293(2)
_exptl_crystal_density_diffrn 3.370
_cod_depositor_comments
;
The following automatic conversions were performed:
'_symmetry_cell_setting' value 'Orthorhombic' changed to 'orthorhombic'
according to '/home/saulius/struct/CIF-dictionaries/cif_core.dic'
dictionary named 'cif_core.dic' version 2.4.1 from 2010-06-29.

Automatic conversion script
Id: cif_fix_enum 1527 2010-12-29 10:47:43Z saulius 
;
_cod_original_formula_sum 'Co3 O12 H6 S2'
_cod_database_code 4000497

loop_
_symmetry_equiv_pos_as_xyz
'x, y, z'
'-x, -y, z+1/2'
'x, -y+1/2, -z'
'-x, y+1/2, -z+1/2'
'-x, -y, -z'
'x, y, -z-1/2'
'-x, y-1/2, z'
'x, -y-1/2, z-1/2'

loop_
_atom_site_aniso_label
_atom_site_aniso_U_11
_atom_site_aniso_U_22
_atom_site_aniso_U_33
_atom_site_aniso_U_23
_atom_site_aniso_U_13
_atom_site_aniso_U_12
Co1 0.0079(2) 0.0079(2) 0.0072(2) 0.00045(11) 0.00031(12) 0.00011(12)
Co2 0.0074(3) 0.0064(2) 0.0063(2) 0.000 0.000 -0.0001(2)
S1 0.0075(4) 0.0063(4) 0.0058(3) -0.0001(3) 0.000 0.000
S2 0.0064(4) 0.0066(4) 0.0082(4) 0.000 0.000 0.0004(3)
O1 0.0081(12) 0.0058(11) 0.0192(13) 0.000 0.000 0.0014(9)
O2 0.0107(8) 0.0080(7) 0.0098(8) 0.0001(6) -0.0003(7) 0.0022(7)
O3 0.0113(8) 0.0123(8) 0.0076(8) -0.0003(6) -0.0021(7) 0.0002(7)
O4 0.0078(12) 0.0077(11) 0.0153(12) 0.000 0.000 0.0023(9)
O5 0.0130(9) 0.0141(9) 0.0117(8) 0.0038(7) 0.0034(7) 0.0045(7)
OH1 0.0069(12) 0.0083(11) 0.0092(11) 0.000 0.000 0.0016(10)
OH2 0.0072(12) 0.0076(12) 0.0126(12) 0.000 0.000 0.0000(10)
W 0.0143(11) 0.0238(11) 0.0148(10) -0.0013(9) -0.0018(8) 0.0092(8)

loop_
_atom_site_label
_atom_site_type_symbol
_atom_site_fract_x
_atom_site_fract_y
_atom_site_fract_z
_atom_site_U_iso_or_equiv
_atom_site_thermal_displace_type
_atom_site_occupancy
_atom_site_calc_flag
_atom_site_refinement_flags
_atom_site_disorder_group
Co1 Co2+ 0.05291(5) 0.02821(3) 0.12832(2) 0.00763(12) Uani 1 d . .
Co2 Co2+ 0.29376(6) 0.74100(5) 0.2500 0.00668(13) Uani 1 d S .
S1 S 0.79328(12) 0.2500 0.0000 0.0065(2) Uani 1 d S .
S2 S 0.30640(12) 0.41891(8) 0.2500 0.0071(2) Uani 1 d S .
O1 O 0.5757(4) 0.0430(2) 0.2500 0.0110(5) Uani 1 d S .
O2 O 0.9147(2) 0.1258(2) 0.99667(13) 0.0095(3) Uani 1 d . .
O3 O 0.6733(3) 0.2544(2) 0.90838(14) 0.0104(4) Uani 1 d . .
O4 O 0.4204(3) 0.2949(2) 0.2500 0.0103(5) Uani 1 d S .
O5 O 0.8131(3) 0.5828(2) 0.65593(14) 0.0129(4) Uani 1 d . .
OH1 O 0.8006(4) 0.4407(3) 0.2500 0.0081(5) Uani 1 d S .
OH2 O 0.9730(4) 0.1609(3) 0.2500 0.0091(5) Uani 1 d S .
W O 0.2908(3) 0.3848(2) 0.5666(2) 0.0176(4) Uani 1 d . .
H1 H 0.7167(81) 0.4802(56) 0.2500 0.026(16) Uiso 1 d S .
H2 H 0.0224(92) 0.2070(60) 0.2500 0.042(22) Uiso 1 d S .
HW1 H 0.3789(72) 0.3619(51) 0.5935(38) 0.053(15) Uiso 1 d . .
HW2 H 0.2977(68) 0.3859(52) -0.0085(41) 0.062(17) Uiso 1 d . .
